data_4324648
loop_
_publ_author_name
'Kevin D. Hesp'
'Felix O. Kannemann'
'Matthew A. Rankin'
'Robert McDonald'
'Michael J. Ferguson'
'Mark Stradiotto'

_publ_section_title
;
 Probing Mesitylborane and Mesitylborate Ligation Within the Coordination
 Sphere of Cp*Ru(PiPr3)+: A Combined Synthetic, X-ray Crystallographic,
 and Computational Study
;
_journal_name_full 'Inorganic Chemistry'
_journal_page_first 2431
_journal_page_last 2444
_journal_paper_doi 10.1021/ic1022328
_journal_volume 50
_journal_year 2011
_chemical_formula_moiety 'C28 H50 B O P Ru'
_chemical_formula_sum 'C28 H50 B O P Ru'
_chemical_formula_weight 545.53
_chemical_name_systematic
;
 ?
;
_space_group_IT_number 14
_symmetry_cell_setting monoclinic
_symmetry_space_group_name_Hall '-P 2ybc'
_symmetry_space_group_name_H-M 'P 1 21/c 1'
_atom_sites_solution_hydrogens geom
_atom_sites_solution_primary direct
_atom_sites_solution_secondary difmap
_audit_creation_method SHELXL-97
_cell_angle_alpha 90.00
_cell_angle_beta 101.5780(10)
_cell_angle_gamma 90.00
_cell_formula_units_Z 4
_cell_length_a 8.3245(7)
_cell_length_b 17.0809(14)
_cell_length_c 20.6272(17)
_cell_measurement_reflns_used 4629
_cell_measurement_temperature 193(2)
_cell_measurement_theta_max 27.35
_cell_measurement_theta_min 2.34
_cell_volume 2873.3(4)
_computing_cell_refinement 'Bruker SAINT (Bruker, 1997)'
_computing_data_collection 'Bruker SMART (Bruker, 1997)'
_computing_data_reduction 'Bruker SAINT (Bruker, 1997)'
_computing_molecular_graphics 'Bruker SHELXTL (Bruker, 1997)'
_computing_publication_material 'Bruker SHELXTL (Bruker, 1997)'
_computing_structure_refinement 'SHELXL-97 (Sheldrick, 2008)'
_computing_structure_solution 'SHELXS-97 (Sheldrick, 1990)'
_diffrn_ambient_temperature 193(2)
_diffrn_detector_area_resol_mean 8.192
_diffrn_measured_fraction_theta_full 0.995
_diffrn_measured_fraction_theta_max 0.995
_diffrn_measurement_device_type 'Bruker PLATFORM diffractometer/SMART 1000 CCD area detector'
_diffrn_measurement_method '\w scans'
_diffrn_radiation_monochromator graphite
_diffrn_radiation_source 'fine-focus sealed tube'
_diffrn_radiation_type MoK\a
_diffrn_radiation_wavelength 0.71073
_diffrn_reflns_av_R_equivalents 0.0421
_diffrn_reflns_av_sigmaI/netI 0.0345
_diffrn_reflns_limit_h_max 10
_diffrn_reflns_limit_h_min -10
_diffrn_reflns_limit_k_max 22
_diffrn_reflns_limit_k_min -22
_diffrn_reflns_limit_l_max 26
_diffrn_reflns_limit_l_min -26
_diffrn_reflns_number 24455
_diffrn_reflns_theta_full 27.50
_diffrn_reflns_theta_max 27.50
_diffrn_reflns_theta_min 1.56
_exptl_absorpt_coefficient_mu 0.618
_exptl_absorpt_correction_T_max 0.9638
_exptl_absorpt_correction_T_min 0.7769
_exptl_absorpt_correction_type multi-scan
_exptl_absorpt_process_details 'SADABS (Sheldrick, 1996)'
_exptl_crystal_colour yellow
_exptl_crystal_density_diffrn 1.261
_exptl_crystal_description block
_exptl_crystal_F_000 1160
_exptl_crystal_size_max 0.43
_exptl_crystal_size_mid 0.13
_exptl_crystal_size_min 0.06
_refine_diff_density_max 0.497
_refine_diff_density_min -0.291
_refine_diff_density_rms 0.070
_refine_ls_extinction_method none
_refine_ls_goodness_of_fit_ref 1.032
_refine_ls_hydrogen_treatment mixed
_refine_ls_matrix_type full
_refine_ls_number_parameters 306
_refine_ls_number_reflns 6553
_refine_ls_number_restraints 0
_refine_ls_restrained_S_all 1.032
_refine_ls_R_factor_all 0.0416
_refine_ls_R_factor_gt 0.0300
_refine_ls_shift/su_max 0.007
_refine_ls_shift/su_mean 0.000
_refine_ls_structure_factor_coef Fsqd
_refine_ls_weighting_details 'calc w=1/[\s^2^(Fo^2^)+(0.0362P)^2^+1.4879P] where P=(Fo^2^+2Fc^2^)/3'
_refine_ls_weighting_scheme calc
_refine_ls_wR_factor_gt 0.0720
_refine_ls_wR_factor_ref 0.0771
_reflns_number_gt 5419
_reflns_number_total 6553
_reflns_threshold_expression I>2\s(I)
_cod_data_source_file ic1022328_si_004_4.cif
_cod_data_source_block 6
_cod_original_sg_symbol_H-M 'P 21/c'
_cod_database_code 4324648

loop_
_symmetry_equiv_pos_as_xyz
'x, y, z'
'-x, y+1/2, -z+1/2'
'-x, -y, -z'
'x, -y-1/2, z-1/2'

loop_
_atom_site_label
_atom_site_type_symbol
_atom_site_fract_x
_atom_site_fract_y
_atom_site_fract_z
_atom_site_U_iso_or_equiv
_atom_site_adp_type
_atom_site_occupancy
_atom_site_symmetry_multiplicity
_atom_site_calc_flag
_atom_site_refinement_flags
Ru Ru 0.31384(2) 0.241325(9) 0.457678(8) 0.01762(6) Uani 1 1 d .
P P 0.45344(7) 0.23873(3) 0.56702(3) 0.01973(11) Uani 1 1 d .
O O 0.3786(2) 0.06230(9) 0.49548(8) 0.0314(4) Uani 1 1 d .
H1O H 0.3737 0.0170 0.4793 0.038 Uiso 1 1 calc R
C1 C 0.6141(3) 0.16170(13) 0.59322(11) 0.0273(5) Uani 1 1 d .
H1 H 0.5520 0.1113 0.5907 0.033 Uiso 1 1 calc R
C2 C 0.7349(3) 0.15066(15) 0.54702(13) 0.0345(6) Uani 1 1 d .
H2A H 0.8124 0.1088 0.5641 0.041 Uiso 1 1 calc R
H2B H 0.7951 0.1995 0.5446 0.041 Uiso 1 1 calc R
H2C H 0.6746 0.1366 0.5027 0.041 Uiso 1 1 calc R
C3 C 0.7081(3) 0.16680(15) 0.66508(12) 0.0393(6) Uani 1 1 d .
H3A H 0.7878 0.1239 0.6740 0.047 Uiso 1 1 calc R
H3B H 0.6309 0.1627 0.6951 0.047 Uiso 1 1 calc R
H3C H 0.7659 0.2170 0.6721 0.047 Uiso 1 1 calc R
C4 C 0.5529(3) 0.33468(13) 0.59580(11) 0.0267(5) Uani 1 1 d .
H4 H 0.4773 0.3758 0.5724 0.032 Uiso 1 1 calc R
C5 C 0.7127(3) 0.34504(14) 0.57122(13) 0.0355(6) Uani 1 1 d .
H5A H 0.7624 0.3954 0.5866 0.043 Uiso 1 1 calc R
H5B H 0.6899 0.3438 0.5227 0.043 Uiso 1 1 calc R
H5C H 0.7884 0.3026 0.5885 0.043 Uiso 1 1 calc R
C6 C 0.5795(3) 0.35586(15) 0.66964(12) 0.0387(6) Uani 1 1 d .
H6A H 0.6319 0.4074 0.6769 0.046 Uiso 1 1 calc R
H6B H 0.6501 0.3165 0.6957 0.046 Uiso 1 1 calc R
H6C H 0.4735 0.3572 0.6834 0.046 Uiso 1 1 calc R
C7 C 0.3199(3) 0.22204(14) 0.62834(11) 0.0289(5) Uani 1 1 d .
H7 H 0.3886 0.2303 0.6735 0.035 Uiso 1 1 calc R
C8 C 0.1806(3) 0.28170(17) 0.61900(13) 0.0377(6) Uani 1 1 d .
H8A H 0.1114 0.2718 0.6514 0.045 Uiso 1 1 calc R
H8B H 0.1145 0.2770 0.5742 0.045 Uiso 1 1 calc R
H8C H 0.2265 0.3346 0.6255 0.045 Uiso 1 1 calc R
C9 C 0.2495(4) 0.13922(16) 0.62634(14) 0.0423(6) Uani 1 1 d .
H9A H 0.1818 0.1342 0.6599 0.051 Uiso 1 1 calc R
H9B H 0.3395 0.1013 0.6354 0.051 Uiso 1 1 calc R
H9C H 0.1821 0.1291 0.5824 0.051 Uiso 1 1 calc R
C10 C 0.2082(3) 0.36494(12) 0.44799(11) 0.0241(5) Uani 1 1 d .
C11 C 0.0911(3) 0.31201(13) 0.41250(11) 0.0262(5) Uani 1 1 d .
C12 C 0.1576(3) 0.27832(13) 0.35974(11) 0.0273(5) Uani 1 1 d .
C13 C 0.3183(3) 0.30930(13) 0.36493(10) 0.0248(5) Uani 1 1 d .
C14 C 0.3516(3) 0.36274(12) 0.41882(11) 0.0233(4) Uani 1 1 d .
C15 C 0.1717(3) 0.42603(14) 0.49569(13) 0.0359(6) Uani 1 1 d .
H15A H 0.1299 0.4734 0.4712 0.043 Uiso 1 1 calc R
H15B H 0.2724 0.4386 0.5276 0.043 Uiso 1 1 calc R
H15C H 0.0892 0.4059 0.5192 0.043 Uiso 1 1 calc R
C16 C -0.0813(3) 0.30178(17) 0.42229(15) 0.0448(7) Uani 1 1 d .
H16A H -0.1520 0.3414 0.3965 0.054 Uiso 1 1 calc R
H16B H -0.0840 0.3079 0.4693 0.054 Uiso 1 1 calc R
H16C H -0.1207 0.2494 0.4074 0.054 Uiso 1 1 calc R
C17 C 0.0622(4) 0.23365(15) 0.30221(13) 0.0427(7) Uani 1 1 d .
H17A H 0.0158 0.2702 0.2668 0.051 Uiso 1 1 calc R
H17B H -0.0266 0.2048 0.3163 0.051 Uiso 1 1 calc R
H17C H 0.1351 0.1967 0.2859 0.051 Uiso 1 1 calc R
C18 C 0.4267(4) 0.29581(16) 0.31614(13) 0.0406(6) Uani 1 1 d .
H18A H 0.4110 0.3382 0.2835 0.049 Uiso 1 1 calc R
H18B H 0.3985 0.2457 0.2936 0.049 Uiso 1 1 calc R
H18C H 0.5415 0.2947 0.3394 0.049 Uiso 1 1 calc R
C19 C 0.4879(3) 0.42098(14) 0.43021(13) 0.0337(6) Uani 1 1 d .
H19A H 0.4545 0.4677 0.4033 0.040 Uiso 1 1 calc R
H19B H 0.5851 0.3980 0.4176 0.040 Uiso 1 1 calc R
H19C H 0.5138 0.4355 0.4771 0.040 Uiso 1 1 calc R
C21 C 0.2324(3) 0.07756(12) 0.37645(11) 0.0250(5) Uani 1 1 d .
C22 C 0.3256(3) 0.06329(13) 0.32786(11) 0.0288(5) Uani 1 1 d .
C23 C 0.2505(3) 0.03380(14) 0.26630(12) 0.0370(6) Uani 1 1 d .
H23 H 0.3146 0.0259 0.2336 0.044 Uiso 1 1 calc R
C24 C 0.0850(4) 0.01565(14) 0.25131(13) 0.0402(6) Uani 1 1 d .
C25 C -0.0041(3) 0.02531(14) 0.30035(13) 0.0383(6) Uani 1 1 d .
H25 H -0.1167 0.0112 0.2915 0.046 Uiso 1 1 calc R
C26 C 0.0659(3) 0.05514(13) 0.36241(12) 0.0297(5) Uani 1 1 d .
C27 C 0.5089(3) 0.07726(15) 0.34217(13) 0.0373(6) Uani 1 1 d .
H27A H 0.5601 0.0474 0.3815 0.045 Uiso 1 1 calc R
H27B H 0.5309 0.1332 0.3501 0.045 Uiso 1 1 calc R
H27C H 0.5544 0.0602 0.3042 0.045 Uiso 1 1 calc R
C28 C 0.0060(5) -0.0160(2) 0.18372(16) 0.0659(10) Uani 1 1 d .
H28A H -0.1005 -0.0393 0.1858 0.079 Uiso 1 1 calc R
H28B H 0.0771 -0.0560 0.1702 0.079 Uiso 1 1 calc R
H28C H -0.0099 0.0268 0.1514 0.079 Uiso 1 1 calc R
C29 C -0.0390(3) 0.06364(16) 0.41376(14) 0.0417(6) Uani 1 1 d .
H29A H 0.0272 0.0526 0.4577 0.050 Uiso 1 1 calc R
H29B H -0.1307 0.0267 0.4042 0.050 Uiso 1 1 calc R
H29C H -0.0816 0.1172 0.4128 0.050 Uiso 1 1 calc R
B B 0.3131(3) 0.11620(14) 0.44586(12) 0.0229(5) Uani 1 1 d .
H1BA H 0.441(3) 0.1789(15) 0.4423(13) 0.040(7) Uiso 1 1 d .
H1BB H 0.213(3) 0.1710(15) 0.4799(13) 0.037(7) Uiso 1 1 d .

loop_
_atom_site_aniso_label
_atom_site_aniso_U_11
_atom_site_aniso_U_22
_atom_site_aniso_U_33
_atom_site_aniso_U_23
_atom_site_aniso_U_13
_atom_site_aniso_U_12
Ru 0.01867(9) 0.01797(9) 0.01546(9) 0.00058(6) 0.00165(6) 0.00157(6)
P 0.0213(3) 0.0206(3) 0.0163(3) 0.00065(19) 0.0012(2) -0.0004(2)
O 0.0418(10) 0.0195(8) 0.0276(9) -0.0008(6) -0.0058(7) 0.0028(7)
C1 0.0292(12) 0.0226(11) 0.0259(12) 0.0018(9) -0.0043(10) 0.0005(9)
C2 0.0269(12) 0.0324(13) 0.0410(15) -0.0005(11) -0.0010(11) 0.0075(10)
C3 0.0426(15) 0.0354(14) 0.0316(14) 0.0066(10) -0.0125(12) 0.0037(11)
C4 0.0306(12) 0.0228(11) 0.0250(12) -0.0018(9) 0.0011(10) -0.0019(9)
C5 0.0330(14) 0.0294(13) 0.0425(15) 0.0009(11) 0.0038(11) -0.0060(10)
C6 0.0507(16) 0.0337(14) 0.0289(14) -0.0082(10) 0.0016(12) -0.0055(12)
C7 0.0339(13) 0.0342(12) 0.0191(11) 0.0026(9) 0.0070(10) -0.0034(10)
C8 0.0373(14) 0.0485(15) 0.0310(14) 0.0033(11) 0.0159(11) 0.0047(12)
C9 0.0471(16) 0.0450(16) 0.0381(15) 0.0067(12) 0.0167(13) -0.0118(12)
C10 0.0288(12) 0.0214(11) 0.0218(11) 0.0046(8) 0.0043(9) 0.0070(8)
C11 0.0228(11) 0.0267(11) 0.0278(12) 0.0102(9) 0.0017(9) 0.0055(8)
C12 0.0324(12) 0.0251(11) 0.0198(11) 0.0043(9) -0.0060(9) 0.0049(9)
C13 0.0332(13) 0.0252(11) 0.0156(11) 0.0044(8) 0.0038(9) 0.0050(9)
C14 0.0278(11) 0.0205(10) 0.0207(11) 0.0049(8) 0.0025(9) 0.0037(8)
C15 0.0479(16) 0.0277(12) 0.0343(14) 0.0009(10) 0.0133(12) 0.0141(11)
C16 0.0255(13) 0.0524(17) 0.0568(19) 0.0177(14) 0.0090(12) 0.0078(11)
C17 0.0536(17) 0.0343(14) 0.0299(14) 0.0043(11) -0.0163(12) 0.0013(12)
C18 0.0535(17) 0.0446(15) 0.0280(14) 0.0036(11) 0.0185(12) 0.0090(13)
C19 0.0365(14) 0.0274(12) 0.0366(14) 0.0070(10) 0.0056(11) -0.0038(10)
C21 0.0284(12) 0.0184(10) 0.0252(12) -0.0001(8) -0.0017(9) 0.0009(8)
C22 0.0371(13) 0.0214(11) 0.0264(12) -0.0014(9) 0.0031(10) 0.0034(9)
C23 0.0549(17) 0.0267(12) 0.0274(13) -0.0033(10) 0.0037(12) 0.0046(11)
C24 0.0585(18) 0.0248(12) 0.0289(14) -0.0051(10) -0.0113(12) 0.0031(11)
C25 0.0357(14) 0.0288(13) 0.0416(15) -0.0020(11) -0.0129(12) -0.0064(10)
C26 0.0315(13) 0.0217(11) 0.0317(13) 0.0002(9) -0.0032(10) -0.0019(9)
C27 0.0369(14) 0.0392(14) 0.0382(15) -0.0053(11) 0.0134(12) 0.0044(11)
C28 0.087(3) 0.057(2) 0.0409(18) -0.0203(15) -0.0180(17) 0.0013(18)
C29 0.0294(14) 0.0451(15) 0.0484(17) 0.0004(12) 0.0026(12) -0.0094(11)
B 0.0207(12) 0.0235(12) 0.0233(13) -0.0019(9) 0.0012(10) 0.0002(9)

loop_
_atom_type_symbol
_atom_type_description
_atom_type_scat_dispersion_real
_atom_type_scat_dispersion_imag
_atom_type_scat_source
C C 0.0033 0.0016 'International Tables Vol C Tables 4.2.6.8 and 6.1.1.4'
H H 0.0000 0.0000 'International Tables Vol C Tables 4.2.6.8 and 6.1.1.4'
B B 0.0013 0.0007 'International Tables Vol C Tables 4.2.6.8 and 6.1.1.4'
O O 0.0106 0.0060 'International Tables Vol C Tables 4.2.6.8 and 6.1.1.4'
P P 0.1023 0.0942 'International Tables Vol C Tables 4.2.6.8 and 6.1.1.4'
Ru Ru -1.2594 0.8363 'International Tables Vol C Tables 4.2.6.8 and 6.1.1.4'

loop_
_geom_angle_atom_site_label_1
_geom_angle_atom_site_label_2
_geom_angle_atom_site_label_3
_geom_angle
H1BA Ru H1BB 87.8(14)
H1BA Ru B 45.0(9)
H1BB Ru B 44.8(9)
H1BA Ru C13 93.0(9)
H1BB Ru C13 137.6(9)
B Ru C13 114.68(9)
H1BA Ru C11 144.0(9)
H1BB Ru C11 94.9(9)
B Ru C11 120.17(9)
C13 Ru C11 61.51(8)
H1BA Ru C12 107.3(9)
H1BB Ru C12 103.1(9)
B Ru C12 100.85(9)
C13 Ru C12 36.80(8)
C11 Ru C12 37.11(8)
H1BA Ru C14 113.6(9)
H1BB Ru C14 156.1(9)
B Ru C14 149.99(9)
C13 Ru C14 36.73(8)
C11 Ru C14 61.60(8)
C12 Ru C14 61.61(8)
H1BA Ru C10 150.5(9)
H1BB Ru C10 120.6(9)
B Ru C10 156.60(9)
C13 Ru C10 61.22(8)
C11 Ru C10 36.51(8)
C12 Ru C10 61.36(8)
C14 Ru C10 36.95(8)
H1BA Ru P 87.5(9)
H1BB Ru P 84.0(9)
B Ru P 94.62(7)
C13 Ru P 138.37(6)
C11 Ru P 128.50(6)
C12 Ru P 163.56(6)
C14 Ru P 106.44(6)
C10 Ru P 102.23(6)
C7 P C1 100.65(11)
C7 P C4 101.77(11)
C1 P C4 106.11(11)
C7 P Ru 114.29(8)
C1 P Ru 118.83(7)
C4 P Ru 113.17(7)
C2 C1 C3 109.7(2)
C2 C1 P 115.26(16)
C3 C1 P 115.77(17)
C5 C4 C6 109.9(2)
C5 C4 P 110.77(16)
C6 C4 P 119.02(17)
C8 C7 C9 109.7(2)
C8 C7 P 110.68(16)
C9 C7 P 113.59(17)
C11 C10 C14 107.96(19)
C11 C10 C15 124.8(2)
C14 C10 C15 125.7(2)
C11 C10 Ru 70.64(12)
C14 C10 Ru 71.05(11)
C15 C10 Ru 135.14(16)
C10 C11 C12 108.5(2)
C10 C11 C16 125.5(2)
C12 C11 C16 125.5(2)
C10 C11 Ru 72.84(12)
C12 C11 Ru 71.83(12)
C16 C11 Ru 127.79(16)
C13 C12 C11 107.07(19)
C13 C12 C17 126.2(2)
C11 C12 C17 125.5(2)
C13 C12 Ru 70.93(12)
C11 C12 Ru 71.05(12)
C17 C12 Ru 133.13(16)
C14 C13 C12 109.30(19)
C14 C13 C18 125.1(2)
C12 C13 C18 125.2(2)
C14 C13 Ru 72.53(12)
C12 C13 Ru 72.28(12)
C18 C13 Ru 127.46(16)
C13 C14 C10 107.17(19)
C13 C14 C19 125.0(2)
C10 C14 C19 125.8(2)
C13 C14 Ru 70.74(12)
C10 C14 Ru 72.00(12)
C19 C14 Ru 135.15(15)
C22 C21 C26 117.8(2)
C22 C21 B 121.1(2)
C26 C21 B 121.0(2)
C23 C22 C21 120.1(2)
C23 C22 C27 119.1(2)
C21 C22 C27 120.8(2)
C24 C23 C22 122.0(3)
C25 C24 C23 117.8(2)
C25 C24 C28 121.3(3)
C23 C24 C28 120.9(3)
C24 C25 C26 122.1(2)
C25 C26 C21 120.1(2)
C25 C26 C29 119.1(2)
C21 C26 C29 120.9(2)
O B H1BB 103.7(10)
O B H1BA 108.8(10)
H1BB B H1BA 92.5(14)
O B C21 114.51(19)
H1BB B C21 119.9(10)
H1BA B C21 114.9(10)
O B Ru 125.27(16)
H1BB B Ru 47.4(9)
H1BA B Ru 47.2(10)
C21 B Ru 120.22(15)

loop_
_geom_bond_atom_site_label_1
_geom_bond_atom_site_label_2
_geom_bond_distance
Ru H1BA 1.58(3)
Ru H1BB 1.58(3)
Ru B 2.151(2)
Ru C13 2.245(2)
Ru C11 2.252(2)
Ru C12 2.262(2)
Ru C14 2.268(2)
Ru C10 2.281(2)
Ru P 2.3211(6)
P C7 1.866(2)
P C1 1.876(2)
P C4 1.878(2)
O B 1.403(3)
C1 C2 1.530(3)
C1 C3 1.534(3)
C4 C5 1.526(3)
C4 C6 1.538(3)
C7 C8 1.526(3)
C7 C9 1.528(3)
C10 C11 1.420(3)
C10 C14 1.441(3)
C10 C15 1.506(3)
C11 C12 1.437(3)
C11 C16 1.499(3)
C12 C13 1.422(3)
C12 C17 1.497(3)
C13 C14 1.422(3)
C13 C18 1.498(3)
C14 C19 1.492(3)
C21 C22 1.407(3)
C21 C26 1.410(3)
C21 B 1.597(3)
C22 C23 1.392(3)
C22 C27 1.513(3)
C23 C24 1.385(4)
C24 C25 1.379(4)
C24 C28 1.517(4)
C25 C26 1.392(3)
C26 C29 1.509(4)
B H1BB 1.52(3)
B H1BA 1.52(3)

loop_
_geom_torsion_atom_site_label_1
_geom_torsion_atom_site_label_2
_geom_torsion_atom_site_label_3
_geom_torsion_atom_site_label_4
_geom_torsion
H1BA Ru P C7 -128.4(9)
H1BB Ru P C7 -40.3(9)
B Ru P C7 -83.90(11)
C13 Ru P C7 139.93(12)
C11 Ru P C7 51.22(11)
C12 Ru P C7 76.4(2)
C14 Ru P C7 117.71(10)
C10 Ru P C7 79.77(10)
H1BA Ru P C1 -9.7(9)
H1BB Ru P C1 78.4(9)
B Ru P C1 34.77(11)
C13 Ru P C1 -101.41(12)
C11 Ru P C1 169.89(11)
C12 Ru P C1 -164.9(2)
C14 Ru P C1 -123.62(10)
C10 Ru P C1 -161.56(10)
H1BA Ru P C4 115.7(9)
H1BB Ru P C4 -156.2(9)
B Ru P C4 160.22(11)
C13 Ru P C4 24.04(12)
C11 Ru P C4 -64.66(11)
C12 Ru P C4 -39.4(2)
C14 Ru P C4 1.83(10)
C10 Ru P C4 -36.11(10)
C7 P C1 C2 172.07(17)
C4 P C1 C2 -82.25(18)
Ru P C1 C2 46.53(19)
C7 P C1 C3 -58.0(2)
C4 P C1 C3 47.6(2)
Ru P C1 C3 176.43(15)
C7 P C4 C5 157.94(17)
C1 P C4 C5 53.07(19)
Ru P C4 C5 -78.95(17)
C7 P C4 C6 29.2(2)
C1 P C4 C6 -75.7(2)
Ru P C4 C6 152.28(17)
C1 P C7 C8 177.38(18)
C4 P C7 C8 68.26(19)
Ru P C7 C8 -54.08(19)
C1 P C7 C9 -58.7(2)
C4 P C7 C9 -167.80(18)
Ru P C7 C9 69.86(19)
H1BA Ru C10 C11 111.9(19)
H1BB Ru C10 C11 -50.8(11)
B Ru C10 C11 -5.9(3)
C13 Ru C10 C11 80.06(14)
C12 Ru C10 C11 37.88(13)
C14 Ru C10 C11 117.79(18)
P Ru C10 C11 -141.05(12)
H1BA Ru C10 C14 -5.9(19)
H1BB Ru C10 C14 -168.6(11)
B Ru C10 C14 -123.7(2)
C13 Ru C10 C14 -37.73(12)
C11 Ru C10 C14 -117.79(18)
C12 Ru C10 C14 -79.91(14)
P Ru C10 C14 101.16(12)
H1BA Ru C10 C15 -127.8(19)
H1BB Ru C10 C15 69.5(11)
B Ru C10 C15 114.4(3)
C13 Ru C10 C15 -159.7(3)
C11 Ru C10 C15 120.3(3)
C12 Ru C10 C15 158.2(3)
C14 Ru C10 C15 -121.9(3)
P Ru C10 C15 -20.8(2)
C14 C10 C11 C12 -1.8(2)
C15 C10 C11 C12 164.4(2)
Ru C10 C11 C12 -63.45(15)
C14 C10 C11 C16 -173.8(2)
C15 C10 C11 C16 -7.6(4)
Ru C10 C11 C16 124.6(2)
C14 C10 C11 Ru 61.60(14)
C15 C10 C11 Ru -132.1(2)
H1BA Ru C11 C10 -128.9(16)
H1BB Ru C11 C10 138.0(9)
B Ru C11 C10 177.28(13)
C13 Ru C11 C10 -79.19(14)
C12 Ru C11 C10 -116.75(19)
C14 Ru C11 C10 -37.19(13)
P Ru C11 C10 51.73(15)
H1BA Ru C11 C12 -12.2(16)
H1BB Ru C11 C12 -105.3(9)
B Ru C11 C12 -65.97(16)
C13 Ru C11 C12 37.56(13)
C14 Ru C11 C12 79.56(14)
C10 Ru C11 C12 116.75(19)
P Ru C11 C12 168.47(11)
H1BA Ru C11 C16 109.0(16)
H1BB Ru C11 C16 16.0(9)
B Ru C11 C16 55.3(3)
C13 Ru C11 C16 158.8(3)
C12 Ru C11 C16 121.2(3)
C14 Ru C11 C16 -159.2(3)
C10 Ru C11 C16 -122.0(3)
P Ru C11 C16 -70.3(2)
C10 C11 C12 C13 1.9(2)
C16 C11 C12 C13 173.9(2)
Ru C11 C12 C13 -62.17(15)
C10 C11 C12 C17 -165.9(2)
C16 C11 C12 C17 6.1(4)
Ru C11 C12 C17 130.0(2)
C10 C11 C12 Ru 64.10(15)
C16 C11 C12 Ru -123.9(2)
H1BA Ru C12 C13 -70.9(10)
H1BB Ru C12 C13 -162.8(9)
B Ru C12 C13 -116.96(14)
C11 Ru C12 C13 116.55(19)
C14 Ru C12 C13 37.02(12)
C10 Ru C12 C13 79.29(14)
P Ru C12 C13 83.0(3)
H1BA Ru C12 C11 172.5(10)
H1BB Ru C12 C11 80.7(9)
B Ru C12 C11 126.49(14)
C13 Ru C12 C11 -116.55(19)
C14 Ru C12 C11 -79.53(14)
C10 Ru C12 C11 -37.26(13)
P Ru C12 C11 -33.5(3)
H1BA Ru C12 C17 51.2(10)
H1BB Ru C12 C17 -40.6(10)
B Ru C12 C17 5.2(3)
C13 Ru C12 C17 122.1(3)
C11 Ru C12 C17 -121.3(3)
C14 Ru C12 C17 159.1(3)
C10 Ru C12 C17 -158.6(3)
P Ru C12 C17 -154.9(2)
C11 C12 C13 C14 -1.3(2)
C17 C12 C13 C14 166.4(2)
Ru C12 C13 C14 -63.53(15)
C11 C12 C13 C18 -174.0(2)
C17 C12 C13 C18 -6.3(4)
Ru C12 C13 C18 123.8(2)
C11 C12 C13 Ru 62.25(15)
C17 C12 C13 Ru -130.0(2)
H1BA Ru C13 C14 -126.9(9)
H1BB Ru C13 C14 143.0(14)
B Ru C13 C14 -167.90(13)
C11 Ru C13 C14 79.78(14)
C12 Ru C13 C14 117.66(19)
C10 Ru C13 C14 37.95(12)
P Ru C13 C14 -37.32(16)
H1BA Ru C13 C12 115.4(9)
H1BB Ru C13 C12 25.3(14)
B Ru C13 C12 74.44(15)
C11 Ru C13 C12 -37.89(13)
C14 Ru C13 C12 -117.66(19)
C10 Ru C13 C12 -79.71(14)
P Ru C13 C12 -154.99(11)
H1BA Ru C13 C18 -5.8(10)
H1BB Ru C13 C18 -95.8(14)
B Ru C13 C18 -46.7(2)
C11 Ru C13 C18 -159.0(2)
C12 Ru C13 C18 -121.2(3)
C14 Ru C13 C18 121.2(3)
C10 Ru C13 C18 159.1(2)
P Ru C13 C18 83.9(2)
C12 C13 C14 C10 0.1(2)
C18 C13 C14 C10 172.9(2)
Ru C13 C14 C10 -63.22(14)
C12 C13 C14 C19 -164.4(2)
C18 C13 C14 C19 8.3(3)
Ru C13 C14 C19 132.2(2)
C12 C13 C14 Ru 63.36(15)
C18 C13 C14 Ru -123.9(2)
C11 C10 C14 C13 1.1(2)
C15 C10 C14 C13 -165.1(2)
Ru C10 C14 C13 62.39(14)
C11 C10 C14 C19 165.4(2)
C15 C10 C14 C19 -0.7(3)
Ru C10 C14 C19 -133.2(2)
C11 C10 C14 Ru -61.33(14)
C15 C10 C14 Ru 132.5(2)
H1BA Ru C14 C13 60.6(10)
H1BB Ru C14 C13 -91(2)
B Ru C14 C13 22.4(2)
C11 Ru C14 C13 -79.50(14)
C12 Ru C14 C13 -37.09(13)
C10 Ru C14 C13 -116.26(18)
P Ru C14 C13 155.17(12)
H1BA Ru C14 C10 176.8(10)
H1BB Ru C14 C10 25(2)
B Ru C14 C10 138.65(17)
C13 Ru C14 C10 116.26(18)
C11 Ru C14 C10 36.75(13)
C12 Ru C14 C10 79.17(14)
P Ru C14 C10 -88.58(12)
H1BA Ru C14 C19 -60.1(11)
H1BB Ru C14 C19 148(2)
B Ru C14 C19 -98.3(3)
C13 Ru C14 C19 -120.7(3)
C11 Ru C14 C19 159.8(3)
C12 Ru C14 C19 -157.8(3)
C10 Ru C14 C19 123.0(3)
P Ru C14 C19 34.5(2)
C26 C21 C22 C23 5.0(3)
B C21 C22 C23 -176.2(2)
C26 C21 C22 C27 -173.1(2)
B C21 C22 C27 5.6(3)
C21 C22 C23 C24 -1.8(4)
C27 C22 C23 C24 176.4(2)
C22 C23 C24 C25 -2.0(4)
C22 C23 C24 C28 179.7(2)
C23 C24 C25 C26 2.5(4)
C28 C24 C25 C26 -179.2(3)
C24 C25 C26 C21 0.9(4)
C24 C25 C26 C29 -179.7(2)
C22 C21 C26 C25 -4.6(3)
B C21 C26 C25 176.7(2)
C22 C21 C26 C29 175.9(2)
B C21 C26 C29 -2.8(3)
C22 C21 B O -90.2(3)
C26 C21 B O 88.5(3)
C22 C21 B H1BB 145.6(11)
C26 C21 B H1BB -35.7(11)
C22 C21 B H1BA 36.9(11)
C26 C21 B H1BA -144.5(11)
C22 C21 B Ru 90.3(2)
C26 C21 B Ru -91.1(2)
H1BA Ru B O 83.4(13)
H1BB Ru B O -75.2(13)
C13 Ru B O 151.12(19)
C11 Ru B O -138.77(18)
C12 Ru B O -172.90(19)
C14 Ru B O 136.60(19)
C10 Ru B O -134.7(2)
P Ru B O 1.5(2)
H1BA Ru B H1BB 158.5(18)
C13 Ru B H1BB -133.7(13)
C11 Ru B H1BB -63.6(13)
C12 Ru B H1BB -97.7(13)
C14 Ru B H1BB -148.2(13)
C10 Ru B H1BB -59.5(13)
P Ru B H1BB 76.7(13)
H1BB Ru B H1BA -158.5(18)
C13 Ru B H1BA 67.8(13)
C11 Ru B H1BA 137.9(13)
C12 Ru B H1BA 103.7(13)
C14 Ru B H1BA 53.2(13)
C10 Ru B H1BA 141.9(13)
P Ru B H1BA -81.8(13)
H1BA Ru B C21 -97.1(13)
H1BB Ru B C21 104.3(13)
C13 Ru B C21 -29.3(2)
C11 Ru B C21 40.8(2)
C12 Ru B C21 6.63(19)
C14 Ru B C21 -43.9(3)
C10 Ru B C21 44.8(3)
P Ru B C21 -178.93(17)
